data_7232155
loop_
_publ_author_name
'Ng, Chun-Fai'
'Chow, Hak-Fun'
'Mak, Thomas C. W.'

_publ_section_title
;
 Organic molecular tessellations and intertwined double helices assembled
 by halogen bonding
;
_journal_issue 7
_journal_name_full CrystEngComm
_journal_page_first 1130
_journal_paper_doi 10.1039/C8CE02133C
_journal_volume 21
_journal_year 2019
_chemical_formula_moiety 'C8 H2 I2 N2, C7 H8'
_chemical_formula_sum 'C10 H5 I2 N3'
_chemical_formula_weight 420.97
_space_group_crystal_system triclinic
_space_group_IT_number 2
_space_group_name_Hall '-P 1'
_space_group_name_H-M_alt 'P -1'
_symmetry_space_group_name_Hall '-P 1'
_symmetry_space_group_name_H-M 'P -1'
_atom_sites_solution_hydrogens geom
_audit_creation_method SHELXL-2017/1
_audit_update_record
;
2019-01-07 deposited with the CCDC.
2019-01-09 downloaded from the CCDC.
;
_cell_angle_alpha 111.725(5)
_cell_angle_beta 94.131(5)
_cell_angle_gamma 93.861(5)
_cell_formula_units_Z 6
_cell_length_a 4.2425(6)
_cell_length_b 23.537(4)
_cell_length_c 24.567(4)
_cell_measurement_reflns_used 351
_cell_measurement_temperature 299(2)
_cell_measurement_theta_max 15
_cell_measurement_theta_min 15
_cell_volume 2261.3(6)
_computing_cell_refinement 'BRUKER D8VENTURE DIFFRACTOMETER'
_computing_data_collection 'BRUKER D8VENTURE DIFFRACTOMETER'
_computing_data_reduction 'BRUKER D8VENTURE DIFFRACTOMETER'
_computing_structure_refinement 'SHELXL-2017/1 (Sheldrick, 2017)'
_diffrn_ambient_temperature 299(2)
_diffrn_measured_fraction_theta_full 0.998
_diffrn_measured_fraction_theta_max 0.998
_diffrn_measurement_device_type 'BRUKER D8VENTURE DIFFRACTOMETER'
_diffrn_measurement_method 'PHI & OMEGA SCAN'
_diffrn_radiation_type MoK\a
_diffrn_radiation_wavelength 0.71073
_diffrn_reflns_av_R_equivalents 0.0699
_diffrn_reflns_av_unetI/netI 0.0400
_diffrn_reflns_Laue_measured_fraction_full 0.998
_diffrn_reflns_Laue_measured_fraction_max 0.998
_diffrn_reflns_limit_h_max 5
_diffrn_reflns_limit_h_min -5
_diffrn_reflns_limit_k_max 28
_diffrn_reflns_limit_k_min -28
_diffrn_reflns_limit_l_max 29
_diffrn_reflns_limit_l_min -29
_diffrn_reflns_number 74965
_diffrn_reflns_point_group_measured_fraction_full 0.998
_diffrn_reflns_point_group_measured_fraction_max 0.998
_diffrn_reflns_theta_full 25.242
_diffrn_reflns_theta_max 25.249
_diffrn_reflns_theta_min 2.316
_exptl_absorpt_coefficient_mu 4.149
_exptl_absorpt_correction_T_max 0.7456
_exptl_absorpt_correction_T_min 0.6324
_exptl_absorpt_correction_type multi-scan
_exptl_crystal_colour colourless
_exptl_crystal_density_diffrn 1.855
_exptl_crystal_description needle
_exptl_crystal_F_000 1152
_exptl_crystal_recrystallization_method 'Re-crystallisation from solvent: toluene'
_exptl_crystal_size_max 0.100
_exptl_crystal_size_mid 0.100
_exptl_crystal_size_min 0.100
_platon_squeeze_details
;
Structural refinement of Q-peaks from the residual electron density as solvent 
molecules were unsuccessful. The data was then processed with the SQUEEZE procedure: 
Spek, A. L. Acta Cryst. 2015, C71, 9-18. 295 electrons in the solvent-assesible void , which corresponded to 6 toluene molecules, were found in the unit cell and has been removed by SQUEEZE procedure.

;
_refine_diff_density_max 4.048
_refine_diff_density_min -1.228
_refine_diff_density_rms 0.284
_refine_ls_extinction_method none
_refine_ls_goodness_of_fit_ref 1.045
_refine_ls_hydrogen_treatment constr
_refine_ls_matrix_type full
_refine_ls_number_parameters 325
_refine_ls_number_reflns 8134
_refine_ls_number_restraints 0
_refine_ls_restrained_S_all 1.045
_refine_ls_R_factor_all 0.1182
_refine_ls_R_factor_gt 0.1002
_refine_ls_shift/su_max 0.000
_refine_ls_shift/su_mean 0.000
_refine_ls_structure_factor_coef Fsqd
_refine_ls_weighting_details 'w=1/[\s^2^(Fo^2^)+(0.1465P)^2^+34.9151P] where P=(Fo^2^+2Fc^2^)/3'
_refine_ls_weighting_scheme calc
_refine_ls_wR_factor_gt 0.2535
_refine_ls_wR_factor_ref 0.2690
_reflns_Friedel_coverage 0.000
_reflns_number_gt 6136
_reflns_number_total 8134
_reflns_threshold_expression 'I > 2\s(I)'
_cod_data_source_file c8ce02133c2.cif
_cod_data_source_block L2b
_cod_depositor_comments 'Adding full bibliography for 7232153--7232157.cif.'
_cod_database_code 7232155
_shelx_shelxl_version_number 2017/1
_shelx_space_group_comment
;
The symmetry employed for this shelxl refinement is uniquely defined
by the following loop, which should always be used as a source of
symmetry information in preference to the above space-group names.
They are only intended as comments.
;
_shelx_estimated_absorpt_t_min 0.682
_shelx_estimated_absorpt_t_max 0.682
_platon_squeeze_void_probe_radius 1.20

loop_
_space_group_symop_operation_xyz
'x, y, z'
'-x, -y, -z'

loop_
_atom_site_label
_atom_site_type_symbol
_atom_site_fract_x
_atom_site_fract_y
_atom_site_fract_z
_atom_site_U_iso_or_equiv
_atom_site_adp_type
_atom_site_occupancy
_atom_site_site_symmetry_order
_atom_site_calc_flag
_atom_site_refinement_flags_posn
_atom_site_refinement_flags_adp
I1 I 1.4985(3) 0.16121(6) 0.96082(4) 0.0695(4) Uani 1 1 d . .
C1 C 1.274(4) 0.1262(9) 0.8777(9) 0.072(5) Uani 1 1 d . .
I2 I 1.1209(3) -0.18267(5) 0.54906(5) 0.0671(4) Uani 1 1 d . .
C2 C 1.140(4) 0.1055(7) 0.8307(6) 0.057(4) Uani 1 1 d . .
N1 N 0.645(3) 0.0974(5) 0.6990(5) 0.052(3) Uani 1 1 d . .
N2 N 1.048(3) 0.0248(5) 0.7352(5) 0.049(3) Uani 1 1 d . .
C3 C 0.987(3) 0.0821(6) 0.7709(6) 0.045(3) Uani 1 1 d . .
C4 C 0.786(4) 0.1174(7) 0.7547(7) 0.055(4) Uani 1 1 d . .
H4 H 0.746875 0.155244 0.782126 0.066 Uiso 1 1 calc R U
I4 I 0.2398(3) 0.28401(6) 0.32605(5) 0.0687(4) Uani 1 1 d . .
C5 C 0.701(4) 0.0414(7) 0.6617(7) 0.058(4) Uani 1 1 d . .
H5 H 0.604840 0.025823 0.623192 0.070 Uiso 1 1 calc R U
C6 C 0.904(3) 0.0070(7) 0.6808(7) 0.051(3) Uani 1 1 d . .
I6 I 1.6270(3) 0.06426(6) 0.22609(7) 0.0786(4) Uani 1 1 d . .
I3 I 1.3482(3) 0.18345(5) 0.65988(5) 0.0627(3) Uani 1 1 d . .
C7 C 0.973(4) -0.0518(7) 0.6401(7) 0.063(4) Uani 1 1 d . .
N3 N 0.747(3) 0.3013(5) 0.5396(5) 0.047(3) Uani 1 1 d . .
N4 N 0.585(3) 0.4109(6) 0.6208(6) 0.065(4) Uani 1 1 d . .
C9 C 1.148(4) 0.2462(8) 0.6347(8) 0.065(4) Uani 1 1 d . .
C8 C 1.023(4) -0.0993(7) 0.6078(7) 0.061(4) Uani 1 1 d . .
C10 C 1.002(4) 0.2803(7) 0.6163(8) 0.060(4) Uani 1 1 d . .
C11 C 0.847(3) 0.3199(5) 0.5973(6) 0.043(3) Uani 1 1 d . .
C12 C 0.764(4) 0.3745(8) 0.6376(7) 0.064(4) Uani 1 1 d . .
H12 H 0.835172 0.386112 0.677231 0.077 Uiso 1 1 calc R U
C14 C 0.579(4) 0.3398(6) 0.5228(6) 0.048(3) Uani 1 1 d . .
C13 C 0.500(4) 0.3938(7) 0.5649(7) 0.058(4) Uani 1 1 d . .
H13 H 0.379536 0.419073 0.552220 0.070 Uiso 1 1 calc R U
C16 C 0.383(3) 0.3079(7) 0.4118(7) 0.057(4) Uani 1 1 d . .
C15 C 0.480(4) 0.3224(7) 0.4627(7) 0.058(4) Uani 1 1 d . .
I5 I 0.5852(3) 0.47100(5) 0.29954(5) 0.0702(4) Uani 1 1 d . .
N5 N 1.037(3) 0.2485(5) 0.1976(5) 0.049(3) Uani 1 1 d . .
N6 N 0.800(4) 0.2074(7) 0.0793(6) 0.071(4) Uani 1 1 d . .
C17 C 0.719(4) 0.3889(7) 0.2465(9) 0.065(4) Uani 1 1 d . .
C18 C 0.786(4) 0.3407(7) 0.2162(7) 0.061(4) Uani 1 1 d . .
C20 C 0.749(4) 0.2614(8) 0.1171(7) 0.062(4) Uani 1 1 d . .
H20 H 0.638188 0.286913 0.103324 0.075 Uiso 1 1 calc R U
C19 C 0.854(3) 0.2827(7) 0.1776(6) 0.048(3) Uani 1 1 d . .
C23 C 1.275(4) 0.1555(6) 0.1795(7) 0.053(4) Uani 1 1 d . .
C21 C 0.977(5) 0.1736(9) 0.0993(8) 0.069(5) Uani 1 1 d . .
H21 H 1.021632 0.135396 0.073403 0.083 Uiso 1 1 calc R U
C24 C 1.416(4) 0.1239(8) 0.1964(8) 0.062(4) Uani 1 1 d . .
C22 C 1.099(3) 0.1943(6) 0.1591(6) 0.041(3) Uani 1 1 d . .

loop_
_atom_site_aniso_label
_atom_site_aniso_U_11
_atom_site_aniso_U_22
_atom_site_aniso_U_33
_atom_site_aniso_U_23
_atom_site_aniso_U_13
_atom_site_aniso_U_12
I1 0.0733(8) 0.0758(8) 0.0408(5) 0.0007(5) -0.0034(5) 0.0163(6)
C1 0.056(10) 0.086(13) 0.082(13) 0.034(11) 0.020(9) 0.026(9)
I2 0.0606(7) 0.0415(6) 0.0802(8) -0.0004(5) 0.0114(5) 0.0093(5)
C2 0.064(10) 0.060(9) 0.031(7) 0.000(6) -0.006(7) 0.010(7)
N1 0.066(8) 0.044(7) 0.050(7) 0.020(6) 0.004(6) 0.013(6)
N2 0.071(8) 0.035(6) 0.045(7) 0.019(5) 0.011(6) 0.014(5)
C3 0.050(8) 0.040(7) 0.044(7) 0.014(6) 0.005(6) 0.008(6)
C4 0.061(10) 0.052(9) 0.055(9) 0.020(7) 0.010(7) 0.020(7)
I4 0.0595(7) 0.0919(9) 0.0507(6) 0.0239(6) -0.0032(5) 0.0076(6)
C5 0.080(11) 0.049(9) 0.046(8) 0.020(7) 0.001(7) 0.008(8)
C6 0.048(8) 0.054(9) 0.053(8) 0.021(7) 0.009(7) 0.016(7)
I6 0.0554(7) 0.0859(9) 0.1256(11) 0.0715(9) 0.0201(7) 0.0217(6)
I3 0.0588(7) 0.0633(7) 0.0766(7) 0.0382(6) 0.0020(5) 0.0135(5)
C7 0.092(12) 0.045(9) 0.041(8) 0.001(7) 0.011(8) 0.014(8)
N3 0.049(7) 0.030(6) 0.060(7) 0.016(5) 0.009(6) -0.001(5)
N4 0.064(9) 0.049(8) 0.066(9) 0.005(7) 0.003(7) 0.010(6)
C9 0.069(11) 0.052(9) 0.067(10) 0.020(8) -0.018(8) -0.003(8)
C8 0.066(10) 0.050(9) 0.054(9) 0.006(8) 0.005(8) 0.001(7)
C10 0.062(10) 0.054(9) 0.072(10) 0.029(8) 0.016(8) 0.015(8)
C11 0.061(9) 0.025(6) 0.041(7) 0.013(5) -0.002(6) -0.003(6)
C12 0.062(10) 0.070(11) 0.050(9) 0.013(8) 0.000(7) -0.004(8)
C14 0.058(9) 0.034(7) 0.050(8) 0.011(6) 0.010(7) 0.013(6)
C13 0.075(11) 0.041(8) 0.057(9) 0.016(7) 0.009(8) 0.022(7)
C16 0.036(8) 0.060(10) 0.064(10) 0.013(8) -0.001(7) -0.002(7)
C15 0.093(12) 0.041(8) 0.044(9) 0.015(7) 0.016(8) 0.024(8)
I5 0.0660(7) 0.0523(6) 0.0718(7) -0.0013(5) 0.0018(5) 0.0184(5)
N5 0.061(8) 0.036(6) 0.046(6) 0.014(5) 0.004(5) 0.008(5)
N6 0.099(11) 0.074(10) 0.035(7) 0.014(7) 0.004(7) 0.025(8)
C17 0.058(10) 0.046(9) 0.088(12) 0.019(9) 0.011(9) 0.018(7)
C18 0.075(11) 0.039(8) 0.063(10) 0.015(7) -0.005(8) 0.007(7)
C20 0.068(11) 0.067(11) 0.057(9) 0.029(8) 0.002(8) 0.013(8)
C19 0.053(8) 0.050(8) 0.040(7) 0.010(6) 0.009(6) 0.021(7)
C23 0.072(10) 0.034(7) 0.058(9) 0.024(7) 0.014(7) 0.003(7)
C21 0.085(13) 0.066(11) 0.054(10) 0.016(8) 0.012(9) 0.021(9)
C24 0.045(9) 0.067(11) 0.085(12) 0.043(10) -0.002(8) -0.007(8)
C22 0.026(6) 0.043(7) 0.054(8) 0.020(6) 0.000(5) -0.006(5)

loop_
_atom_type_symbol
_atom_type_description
_atom_type_scat_dispersion_real
_atom_type_scat_dispersion_imag
_atom_type_scat_source
C C 0.0033 0.0016 'International Tables Vol C Tables 4.2.6.8 and 6.1.1.4'
H H 0.0000 0.0000 'International Tables Vol C Tables 4.2.6.8 and 6.1.1.4'
I I -0.4742 1.8119 'International Tables Vol C Tables 4.2.6.8 and 6.1.1.4'
N N 0.0061 0.0033 'International Tables Vol C Tables 4.2.6.8 and 6.1.1.4'

loop_
_geom_angle_atom_site_label_1
_geom_angle_atom_site_label_2
_geom_angle_atom_site_label_3
_geom_angle
C2 C1 I1 178.3(18)
C1 C2 C3 176(2)
C5 N1 C4 117.5(12)
C6 N2 C3 113.2(12)
N2 C3 C4 124.7(13)
N2 C3 C2 116.8(12)
C4 C3 C2 118.5(13)
N1 C4 C3 119.9(14)
N1 C4 H4 120.0
C3 C4 H4 120.0
N1 C5 C6 120.1(14)
N1 C5 H5 120.0
C6 C5 H5 120.0
N2 C6 C5 124.4(14)
N2 C6 C7 115.8(13)
C5 C6 C7 119.8(14)
C8 C7 C6 179(2)
C11 N3 C14 116.8(12)
C13 N4 C12 117.1(14)
C10 C9 I3 173.8(15)
C7 C8 I2 178.5(17)
C9 C10 C11 177.9(19)
N3 C11 C10 118.1(13)
N3 C11 C12 121.0(13)
C10 C11 C12 120.5(14)
N4 C12 C11 121.7(15)
N4 C12 H12 119.2
C11 C12 H12 119.2
N3 C14 C13 120.0(14)
N3 C14 C15 118.0(12)
C13 C14 C15 122.0(13)
N4 C13 C14 123.4(14)
N4 C13 H13 118.3
C14 C13 H13 118.3
C15 C16 I4 177.5(15)
C16 C15 C14 177.3(18)
C22 N5 C19 117.9(12)
C20 N6 C21 117.1(14)
C18 C17 I5 177.6(17)
C17 C18 C19 177.1(19)
N6 C20 C19 123.4(15)
N6 C20 H20 118.3
C19 C20 H20 118.3
N5 C19 C20 119.1(13)
N5 C19 C18 120.2(13)
C20 C19 C18 120.6(14)
C24 C23 C22 179.2(18)
N6 C21 C22 121.4(15)
N6 C21 H21 119.3
C22 C21 H21 119.3
C23 C24 I6 175.2(14)
N5 C22 C21 120.9(13)
N5 C22 C23 119.3(12)
C21 C22 C23 119.7(14)

loop_
_geom_bond_atom_site_label_1
_geom_bond_atom_site_label_2
_geom_bond_distance
I1 C1 2.03(2)
C1 C2 1.16(2)
I2 C8 2.050(16)
C2 C3 1.449(19)
N1 C5 1.346(19)
N1 C4 1.35(2)
N2 C6 1.329(19)
N2 C3 1.363(17)
C3 C4 1.37(2)
C4 H4 0.9300
I4 C16 2.004(17)
C5 C6 1.39(2)
C5 H5 0.9300
C6 C7 1.44(2)
I6 C24 2.033(17)
I3 C9 2.012(17)
C7 C8 1.15(2)
N3 C11 1.346(18)
N3 C14 1.351(18)
N4 C13 1.30(2)
N4 C12 1.33(2)
C9 C10 1.24(2)
C10 C11 1.37(2)
C11 C12 1.39(2)
C12 H12 0.9300
C14 C13 1.39(2)
C14 C15 1.40(2)
C13 H13 0.9300
C16 C15 1.20(2)
I5 C17 2.036(16)
N5 C22 1.335(18)
N5 C19 1.345(18)
N6 C20 1.31(2)
N6 C21 1.33(2)
C17 C18 1.17(2)
C18 C19 1.41(2)
C20 C19 1.41(2)
C20 H20 0.9300
C23 C24 1.16(2)
C23 C22 1.42(2)
C21 C22 1.41(2)
C21 H21 0.9300

loop_
_geom_torsion_atom_site_label_1
_geom_torsion_atom_site_label_2
_geom_torsion_atom_site_label_3
_geom_torsion_atom_site_label_4
_geom_torsion
C6 N2 C3 C4 3(2)
C6 N2 C3 C2 -179.0(14)
C5 N1 C4 C3 2(2)
N2 C3 C4 N1 -4(2)
C2 C3 C4 N1 178.8(14)
C4 N1 C5 C6 -1(2)
C3 N2 C6 C5 -2(2)
C3 N2 C6 C7 176.7(14)
N1 C5 C6 N2 1(3)
N1 C5 C6 C7 -177.6(15)
C14 N3 C11 C10 176.2(14)
C14 N3 C11 C12 4(2)
C13 N4 C12 C11 -2(3)
N3 C11 C12 N4 -1(2)
C10 C11 C12 N4 -173.0(16)
C11 N3 C14 C13 -4(2)
C11 N3 C14 C15 178.1(14)
C12 N4 C13 C14 2(3)
N3 C14 C13 N4 2(3)
C15 C14 C13 N4 179.4(17)
C21 N6 C20 C19 -4(3)
C22 N5 C19 C20 -3(2)
C22 N5 C19 C18 -179.0(14)
N6 C20 C19 N5 5(3)
N6 C20 C19 C18 -178.6(17)
C20 N6 C21 C22 1(3)
C19 N5 C22 C21 0(2)
C19 N5 C22 C23 -176.3(13)
N6 C21 C22 N5 1(3)
N6 C21 C22 C23 177.0(16)

loop_
_platon_squeeze_void_nr
_platon_squeeze_void_average_x
_platon_squeeze_void_average_y
_platon_squeeze_void_average_z
_platon_squeeze_void_volume
_platon_squeeze_void_count_electrons
_platon_squeeze_void_content
1 -0.044 0.000 0.000 123 26 ' '
2 -0.032 0.000 0.500 112 30 ' '
3 -0.039 0.500 1.000 570 209 ' '
4 0.009 0.500 0.500 109 30 ' '
